data_4021942
loop_
_publ_author_name
'Mar\'ia C. Fern\'andez'
'Aniana D\'iaz'
'Juan J. Guill\'in'
'Olga Blanco'
'Mar\'ia Ruiz'
'Vicente Ojea'

_publ_section_title
;
 Diastereoselective Synthesis of 2-Amino-4-phosphonobutanoic Acids
 by Electrophilic Substitution and Tin-Peterson Olefination of Bis-lactim
 Ethers Derived from cyclo-[L-AP4-D-Val]
;
_journal_name_full 'Journal of Organic Chemistry'
_journal_page_first 6958
_journal_page_last 6974
_journal_paper_doi 10.1021/jo061072x
_journal_volume 71
_journal_year 2006
_chemical_formula_moiety 'C24 H39 N2 O5 P'
_chemical_formula_sum 'C24 H39 N2 O5 P'
_chemical_formula_weight 466.54
_chemical_name_systematic
; 
 ? 
;
_space_group_IT_number 4
_symmetry_cell_setting monoclinic
_symmetry_space_group_name_Hall 'P 2yb'
_symmetry_space_group_name_H-M 'P 1 21 1'
_atom_sites_solution_hydrogens geom
_atom_sites_solution_primary direct
_atom_sites_solution_secondary difmap
_audit_creation_method SHELXL-97
_cell_angle_alpha 90.00
_cell_angle_beta 106.4250(10)
_cell_angle_gamma 90.00
_cell_formula_units_Z 2
_cell_length_a 9.3215(2)
_cell_length_b 10.8327(2)
_cell_length_c 13.7718(2)
_cell_measurement_temperature 298(2)
_cell_volume 1333.88(4)
_computing_cell_refinement 'Bruker SAINT'
_computing_data_collection 'Bruker SMART'
_computing_data_reduction 'Bruker SAINT'
_computing_molecular_graphics 'Bruker SHELXTL'
_computing_publication_material 'Bruker SHELXTL'
_computing_structure_refinement 'SHELXL-97 (Sheldrick, 1997)'
_computing_structure_solution 'SHELXS-97 (Sheldrick, 1990)'
_diffrn_ambient_temperature 298(2)
_diffrn_measured_fraction_theta_full 0.995
_diffrn_measured_fraction_theta_max 0.995
_diffrn_measurement_device_type 'CCD area detector'
_diffrn_measurement_method 'phi and omega scans'
_diffrn_radiation_monochromator graphite
_diffrn_radiation_source 'fine-focus sealed tube'
_diffrn_radiation_type MoK\a
_diffrn_radiation_wavelength 0.71073
_diffrn_reflns_av_R_equivalents 0.0182
_diffrn_reflns_av_sigmaI/netI 0.0334
_diffrn_reflns_limit_h_max 12
_diffrn_reflns_limit_h_min -10
_diffrn_reflns_limit_k_max 12
_diffrn_reflns_limit_k_min -14
_diffrn_reflns_limit_l_max 18
_diffrn_reflns_limit_l_min -17
_diffrn_reflns_number 8974
_diffrn_reflns_theta_full 28.00
_diffrn_reflns_theta_max 28.00
_diffrn_reflns_theta_min 1.54
_diffrn_standards_decay_% 2.95
_exptl_absorpt_coefficient_mu 0.137
_exptl_absorpt_correction_T_max 0.9473
_exptl_absorpt_correction_T_min 0.9286
_exptl_absorpt_correction_type empirical
_exptl_absorpt_process_details Sadabs
_exptl_crystal_colour Colourless
_exptl_crystal_density_diffrn 1.162
_exptl_crystal_density_method 'not measured'
_exptl_crystal_description Block
_exptl_crystal_F_000 504
_exptl_crystal_size_max 0.55
_exptl_crystal_size_mid 0.50
_exptl_crystal_size_min 0.40
_refine_diff_density_max 0.192
_refine_diff_density_min -0.209
_refine_diff_density_rms 0.060
_refine_ls_abs_structure_details 'Flack H D (1983), Acta Cryst. A39, 876-881'
_refine_ls_abs_structure_Flack 0.06(7)
_refine_ls_extinction_coef 0.046(3)
_refine_ls_extinction_expression Fc^*^=kFc[1+0.001xFc^2^\l^3^/sin(2\q)]^-1/4^
_refine_ls_extinction_method SHELXL
_refine_ls_goodness_of_fit_ref 1.046
_refine_ls_hydrogen_treatment mixed
_refine_ls_matrix_type full
_refine_ls_number_parameters 306
_refine_ls_number_reflns 5494
_refine_ls_number_restraints 1
_refine_ls_restrained_S_all 1.046
_refine_ls_R_factor_all 0.0425
_refine_ls_R_factor_gt 0.0354
_refine_ls_shift/su_max 0.001
_refine_ls_shift/su_mean 0.000
_refine_ls_structure_factor_coef Fsqd
_refine_ls_weighting_details 'calc w=1/[\s^2^(Fo^2^)+(0.0579P)^2^+0.0328P] where P=(Fo^2^+2Fc^2^)/3'
_refine_ls_weighting_scheme calc
_refine_ls_wR_factor_gt 0.0939
_refine_ls_wR_factor_ref 0.0991
_reflns_number_gt 4768
_reflns_number_total 5494
_reflns_threshold_expression >2sigma(I)
_cod_data_source_file jo061072xsi20060524_020917.cif
_cod_depositor_comments
;
The following automatic conversions were performed:
'_symmetry_cell_setting' value 'Monoclinic' changed to 'monoclinic'
according to '/home/saulius/struct/CIF-dictionaries/cif_core.dic'
dictionary named 'cif_core.dic' version 2.4.1 from 2010-06-29.

Automatic conversion script
Id: cif_fix_enum 1527 2010-12-29 10:47:43Z saulius 
;
_cod_original_sg_symbol_H-M 'P 21'
_cod_database_code 4021942

loop_
_symmetry_equiv_pos_as_xyz
'x, y, z'
'-x, y+1/2, -z'

loop_
_atom_site_label
_atom_site_type_symbol
_atom_site_fract_x
_atom_site_fract_y
_atom_site_fract_z
_atom_site_U_iso_or_equiv
_atom_site_adp_type
_atom_site_occupancy
_atom_site_symmetry_multiplicity
_atom_site_calc_flag
_atom_site_refinement_flags
_atom_site_disorder_assembly
_atom_site_disorder_group
P1 P 0.43262(5) 0.95716(5) 0.95291(3) 0.04714(13) Uani 1 1 d . A .
O1 O 0.37144(19) 0.83258(15) 0.93065(12) 0.0703(4) Uani 1 1 d . . .
O2 O 0.32008(15) 1.06322(14) 0.90346(10) 0.0560(3) Uani 1 1 d . . .
O3 O 0.57231(16) 0.98619(18) 0.91302(11) 0.0710(5) Uani 1 1 d . . .
O4 O 0.65734(14) 1.11978(14) 1.28745(10) 0.0523(3) Uani 1 1 d . . .
O5 O 0.16500(15) 0.99989(14) 1.38777(11) 0.0572(4) Uani 1 1 d . . .
N1 N 0.46071(16) 1.18905(15) 1.34055(11) 0.0460(3) Uani 1 1 d . . .
N2 N 0.33934(17) 0.94309(16) 1.30911(10) 0.0466(3) Uani 1 1 d . . .
C1 C 0.45468(18) 0.98182(17) 1.26255(12) 0.0422(4) Uani 1 1 d . . .
H1A H 0.5363 0.9216 1.2821 0.051 Uiso 1 1 calc R . .
C2 C 0.51891(18) 1.10599(18) 1.29981(12) 0.0425(4) Uani 1 1 d . . .
C3 C 0.31393(19) 1.16313(18) 1.35445(13) 0.0436(4) Uani 1 1 d . . .
H3A H 0.2394 1.2035 1.2988 0.052 Uiso 1 1 calc R . .
C4 C 0.27878(19) 1.02659(18) 1.34779(12) 0.0450(4) Uani 1 1 d . . .
C5 C 0.38813(17) 0.97440(16) 1.14435(11) 0.0382(3) Uani 1 1 d . A .
H5A H 0.3482 0.8906 1.1296 0.046 Uiso 1 1 calc R . .
C6 C 0.25498(17) 1.06082(16) 1.11079(11) 0.0376(3) Uani 1 1 d . . .
C7 C 0.2703(2) 1.18583(17) 1.09319(12) 0.0429(4) Uani 1 1 d . . .
H7A H 0.3647 1.2182 1.0987 0.051 Uiso 1 1 calc R . .
C8 C 0.1458(2) 1.26335(19) 1.06742(14) 0.0512(4) Uani 1 1 d . . .
H8A H 0.1578 1.3468 1.0557 0.061 Uiso 1 1 calc R . .
C9 C 0.0051(2) 1.2171(2) 1.05915(15) 0.0563(5) Uani 1 1 d . . .
H9A H -0.0777 1.2691 1.0425 0.068 Uiso 1 1 calc R . .
C10 C -0.0119(2) 1.0934(2) 1.07575(16) 0.0575(5) Uani 1 1 d . . .
H10A H -0.1066 1.0617 1.0701 0.069 Uiso 1 1 calc R . .
C11 C 0.11176(18) 1.01543(19) 1.10098(13) 0.0475(4) Uani 1 1 d . . .
H11A H 0.0986 0.9319 1.1114 0.057 Uiso 1 1 calc R . .
C12 C 0.50873(18) 0.98941(16) 1.08678(12) 0.0402(3) Uani 1 1 d . . .
H12A H 0.5462 1.0744 1.0951 0.048 Uiso 1 1 calc R A .
C13 C 0.6410(2) 0.9003(2) 1.12650(15) 0.0558(5) Uani 1 1 d . A .
H13A H 0.7037 0.9301 1.1900 0.084 Uiso 1 1 calc R . .
H13B H 0.6980 0.8955 1.0785 0.084 Uiso 1 1 calc R . .
H13C H 0.6038 0.8198 1.1358 0.084 Uiso 1 1 calc R . .
C14 C 0.1635(2) 1.0426(3) 0.85257(19) 0.0764(7) Uani 1 1 d . . .
H14A H 0.1430 0.9547 0.8492 0.092 Uiso 1 1 calc R . .
H14B H 0.1029 1.0810 0.8910 0.092 Uiso 1 1 calc R . .
C15 C 0.1239(4) 1.0933(4) 0.7513(3) 0.1248(14) Uani 1 1 d . . .
H15A H 0.0218 1.0731 0.7171 0.187 Uiso 1 1 calc R . .
H15B H 0.1881 1.0591 0.7146 0.187 Uiso 1 1 calc R . .
H15C H 0.1354 1.1814 0.7549 0.187 Uiso 1 1 calc R . .
C16 C 0.5714(4) 1.0091(4) 0.8111(2) 0.0680(13) Uani 0.716(8) 1 d P A 1
H16A H 0.4784 1.0495 0.7758 0.082 Uiso 0.716(8) 1 calc PR A 1
H16B H 0.5758 0.9310 0.7776 0.082 Uiso 0.716(8) 1 calc PR A 1
C16' C 0.5901(12) 1.0898(12) 0.8659(11) 0.090(4) Uani 0.284(8) 1 d P A 2
H16C H 0.6227 1.1540 0.9165 0.108 Uiso 0.284(8) 1 calc PR A 2
H16D H 0.4932 1.1143 0.8222 0.108 Uiso 0.284(8) 1 calc PR A 2
C17 C 0.6954(4) 1.0855(4) 0.8048(2) 0.0998(10) Uani 1 1 d . . .
H17A H 0.6855 1.0998 0.7344 0.150 Uiso 0.716(8) 1 d PR A 1
H17B H 0.7865 1.0414 0.8347 0.150 Uiso 0.716(8) 1 d PR A 1
H17C H 0.6975 1.1631 0.8388 0.150 Uiso 0.716(8) 1 d PR A 1
H17D H 0.7101 1.1654 0.7791 0.150 Uiso 0.284(8) 1 d PR A 2
H17E H 0.7904 1.0512 0.8411 0.150 Uiso 0.284(8) 1 d PR A 2
H17F H 0.6475 1.0321 0.7495 0.150 Uiso 0.284(8) 1 d PR A 2
C18 C 0.7320(2) 1.2358(2) 1.32021(17) 0.0617(5) Uani 1 1 d . . .
H18A H 0.7446 1.2482 1.3919 0.074 Uiso 1 1 calc R . .
H18B H 0.6736 1.3038 1.2832 0.074 Uiso 1 1 calc R . .
C19 C 0.8801(2) 1.2299(3) 1.2998(2) 0.0746(7) Uani 1 1 d . . .
H19A H 0.9346 1.3045 1.3229 0.112 Uiso 1 1 calc R . .
H19B H 0.8660 1.2207 1.2283 0.112 Uiso 1 1 calc R . .
H19C H 0.9353 1.1605 1.3348 0.112 Uiso 1 1 calc R . .
C20 C 0.3037(2) 1.2241(2) 1.45412(14) 0.0544(5) Uani 1 1 d . . .
H20A H 0.2036 1.2081 1.4610 0.065 Uiso 1 1 calc R . .
C21 C 0.4171(3) 1.1689(3) 1.54566(16) 0.0780(8) Uani 1 1 d . . .
H21A H 0.4067 1.2071 1.6062 0.117 Uiso 1 1 calc R . .
H21B H 0.5163 1.1830 1.5404 0.117 Uiso 1 1 calc R . .
H21C H 0.4000 1.0818 1.5482 0.117 Uiso 1 1 calc R . .
C22 C 0.3229(3) 1.3619(3) 1.4489(2) 0.0756(7) Uani 1 1 d . . .
H22A H 0.3141 1.3991 1.5103 0.113 Uiso 1 1 calc R . .
H22B H 0.2469 1.3945 1.3923 0.113 Uiso 1 1 calc R . .
H22C H 0.4197 1.3798 1.4409 0.113 Uiso 1 1 calc R . .
C23 C 0.1155(3) 0.8745(3) 1.3810(2) 0.0746(7) Uani 1 1 d . . .
H23A H 0.1953 0.8211 1.4190 0.089 Uiso 1 1 calc R . .
H23B H 0.0855 0.8476 1.3110 0.089 Uiso 1 1 calc R . .
C24 C -0.0151(3) 0.8694(3) 1.4246(2) 0.0923(9) Uani 1 1 d . . .
H24A H -0.0518 0.7863 1.4211 0.138 Uiso 1 1 calc R . .
H24B H -0.0930 0.9227 1.3865 0.138 Uiso 1 1 calc R . .
H24C H 0.0162 0.8959 1.4939 0.138 Uiso 1 1 calc R . .

loop_
_atom_site_aniso_label
_atom_site_aniso_U_11
_atom_site_aniso_U_22
_atom_site_aniso_U_33
_atom_site_aniso_U_23
_atom_site_aniso_U_13
_atom_site_aniso_U_12
P1 0.0533(3) 0.0503(3) 0.0395(2) -0.00411(19) 0.01584(17) 0.0058(2)
O1 0.0855(11) 0.0568(10) 0.0628(9) -0.0143(7) 0.0114(8) -0.0042(9)
O2 0.0557(7) 0.0606(9) 0.0482(7) 0.0017(6) 0.0092(6) 0.0086(7)
O3 0.0667(9) 0.0998(15) 0.0571(8) 0.0101(9) 0.0349(7) 0.0200(9)
O4 0.0398(6) 0.0685(9) 0.0515(7) -0.0113(6) 0.0177(5) -0.0062(6)
O5 0.0566(7) 0.0663(10) 0.0576(7) -0.0018(6) 0.0308(6) -0.0121(7)
N1 0.0411(7) 0.0556(10) 0.0442(7) -0.0064(7) 0.0169(6) -0.0052(7)
N2 0.0547(8) 0.0478(9) 0.0407(7) 0.0065(6) 0.0191(6) -0.0035(7)
C1 0.0419(8) 0.0470(11) 0.0393(8) 0.0053(7) 0.0140(6) 0.0053(7)
C2 0.0369(8) 0.0572(11) 0.0342(8) 0.0011(7) 0.0112(6) -0.0011(7)
C3 0.0383(8) 0.0519(11) 0.0422(8) -0.0010(7) 0.0138(7) -0.0006(7)
C4 0.0433(8) 0.0555(11) 0.0372(8) 0.0034(7) 0.0131(7) -0.0044(8)
C5 0.0421(8) 0.0342(9) 0.0399(7) -0.0002(6) 0.0142(6) -0.0002(7)
C6 0.0405(8) 0.0402(9) 0.0330(7) -0.0036(6) 0.0118(6) -0.0017(7)
C7 0.0444(9) 0.0423(10) 0.0434(8) 0.0001(7) 0.0149(7) -0.0004(7)
C8 0.0596(11) 0.0441(10) 0.0522(10) 0.0031(8) 0.0195(8) 0.0069(9)
C9 0.0479(10) 0.0659(14) 0.0572(11) 0.0028(9) 0.0184(9) 0.0171(10)
C10 0.0402(9) 0.0736(15) 0.0613(11) -0.0019(10) 0.0187(8) -0.0043(9)
C11 0.0438(9) 0.0495(11) 0.0513(10) -0.0008(8) 0.0171(7) -0.0059(8)
C12 0.0425(8) 0.0412(9) 0.0392(7) -0.0033(6) 0.0154(6) 0.0013(7)
C13 0.0520(11) 0.0645(13) 0.0539(11) -0.0005(9) 0.0199(9) 0.0153(9)
C14 0.0565(12) 0.097(2) 0.0694(14) 0.0031(13) 0.0072(11) 0.0061(13)
C15 0.106(2) 0.134(4) 0.104(2) 0.043(2) -0.0207(19) -0.012(2)
C16 0.0683(19) 0.099(3) 0.0427(16) -0.0001(15) 0.0246(13) -0.0073(18)
C16' 0.079(6) 0.076(8) 0.124(10) -0.007(7) 0.043(6) 0.004(5)
C17 0.113(2) 0.111(3) 0.0815(18) 0.0217(17) 0.0373(17) -0.014(2)
C18 0.0486(10) 0.0778(16) 0.0603(12) -0.0132(10) 0.0182(9) -0.0146(10)
C19 0.0478(11) 0.0887(19) 0.0886(16) -0.0007(14) 0.0217(11) -0.0072(12)
C20 0.0509(10) 0.0648(13) 0.0523(10) -0.0109(9) 0.0221(8) -0.0032(10)
C21 0.0838(16) 0.103(2) 0.0446(11) -0.0087(12) 0.0134(11) -0.0003(15)
C22 0.0833(16) 0.0665(16) 0.0860(17) -0.0177(12) 0.0387(13) -0.0023(13)
C23 0.0895(17) 0.0720(17) 0.0771(15) -0.0008(12) 0.0477(14) -0.0240(14)
C24 0.0956(19) 0.107(2) 0.0908(19) 0.0050(16) 0.0528(16) -0.0368(18)

loop_
_atom_type_symbol
_atom_type_description
_atom_type_scat_dispersion_real
_atom_type_scat_dispersion_imag
_atom_type_scat_source
C C 0.0033 0.0016 'International Tables Vol C Tables 4.2.6.8 and 6.1.1.4'
H H 0.0000 0.0000 'International Tables Vol C Tables 4.2.6.8 and 6.1.1.4'
N N 0.0061 0.0033 'International Tables Vol C Tables 4.2.6.8 and 6.1.1.4'
O O 0.0106 0.0060 'International Tables Vol C Tables 4.2.6.8 and 6.1.1.4'
P P 0.1023 0.0942 'International Tables Vol C Tables 4.2.6.8 and 6.1.1.4'

loop_
_geom_angle_atom_site_label_1
_geom_angle_atom_site_label_2
_geom_angle_atom_site_label_3
_geom_angle
O1 P1 O2 114.18(9)
O1 P1 O3 114.90(10)
O2 P1 O3 102.59(9)
O1 P1 C12 114.09(9)
O2 P1 C12 108.70(8)
O3 P1 C12 101.02(8)
C14 O2 P1 123.66(16)
C16' O3 C16 48.6(6)
C16' O3 P1 124.5(4)
C16 O3 P1 126.97(17)
C2 O4 C18 116.59(15)
C4 O5 C23 116.81(16)
C2 N1 C3 117.24(16)
C4 N2 C1 116.89(16)
N2 C1 C2 112.27(14)
N2 C1 C5 108.43(13)
C2 C1 C5 113.70(13)
N1 C2 O4 121.42(17)
N1 C2 C1 127.63(15)
O4 C2 C1 110.92(14)
N1 C3 C4 112.01(14)
N1 C3 C20 109.16(15)
C4 C3 C20 113.83(15)
N2 C4 O5 120.86(18)
N2 C4 C3 127.74(15)
O5 C4 C3 111.38(15)
C6 C5 C12 115.24(13)
C6 C5 C1 109.45(12)
C12 C5 C1 113.07(12)
C7 C6 C11 118.02(17)
C7 C6 C5 122.57(15)
C11 C6 C5 119.36(16)
C6 C7 C8 120.79(17)
C9 C8 C7 120.41(19)
C10 C9 C8 119.45(19)
C9 C10 C11 120.43(18)
C10 C11 C6 120.90(19)
C13 C12 C5 112.02(14)
C13 C12 P1 106.52(12)
C5 C12 P1 111.51(11)
C15 C14 O2 110.9(2)
O3 C16 C17 112.2(3)
O3 C16' C17 116.7(8)
C16 C17 C16' 46.0(5)
O4 C18 C19 107.09(19)
C22 C20 C21 111.4(2)
C22 C20 C3 110.02(18)
C21 C20 C3 111.39(18)
O5 C23 C24 107.0(2)

loop_
_geom_bond_atom_site_label_1
_geom_bond_atom_site_label_2
_geom_bond_distance
P1 O1 1.4635(17)
P1 O2 1.5749(15)
P1 O3 1.5813(14)
P1 C12 1.8124(16)
O2 C14 1.446(3)
O3 C16' 1.330(12)
O3 C16 1.422(3)
O4 C2 1.3566(19)
O4 C18 1.446(3)
O5 C4 1.357(2)
O5 C23 1.429(3)
N1 C2 1.261(2)
N1 C3 1.461(2)
N2 C4 1.261(2)
N2 C1 1.460(2)
C1 C2 1.502(3)
C1 C5 1.572(2)
C3 C4 1.512(3)
C3 C20 1.550(2)
C5 C6 1.519(2)
C5 C12 1.556(2)
C6 C7 1.390(3)
C6 C11 1.393(2)
C7 C8 1.395(3)
C8 C9 1.378(3)
C9 C10 1.376(3)
C10 C11 1.391(3)
C12 C13 1.539(3)
C14 C15 1.446(4)
C16 C17 1.444(5)
C16' C17 1.463(11)
C18 C19 1.486(3)
C20 C22 1.507(4)
C20 C21 1.520(3)
C23 C24 1.502(3)

loop_
_geom_torsion_atom_site_label_1
_geom_torsion_atom_site_label_2
_geom_torsion_atom_site_label_3
_geom_torsion_atom_site_label_4
_geom_torsion
O1 P1 O2 C14 8.47(18)
O3 P1 O2 C14 133.44(17)
C12 P1 O2 C14 -120.16(16)
O1 P1 O3 C16' 135.4(8)
O2 P1 O3 C16' 10.9(8)
C12 P1 O3 C16' -101.3(8)
O1 P1 O3 C16 74.6(3)
O2 P1 O3 C16 -49.9(3)
C12 P1 O3 C16 -162.1(3)
C4 N2 C1 C2 20.1(2)
C4 N2 C1 C5 -106.36(17)
C3 N1 C2 O4 -177.37(15)
C3 N1 C2 C1 0.4(3)
C18 O4 C2 N1 -2.0(2)
C18 O4 C2 C1 179.89(15)
N2 C1 C2 N1 -20.9(2)
C5 C1 C2 N1 102.62(19)
N2 C1 C2 O4 157.02(13)
C5 C1 C2 O4 -79.43(16)
C2 N1 C3 C4 18.2(2)
C2 N1 C3 C20 145.16(17)
C1 N2 C4 O5 176.40(15)
C1 N2 C4 C3 -1.7(3)
C23 O5 C4 N2 -1.8(3)
C23 O5 C4 C3 176.67(19)
N1 C3 C4 N2 -18.7(3)
C20 C3 C4 N2 -143.17(18)
N1 C3 C4 O5 162.97(14)
C20 C3 C4 O5 38.5(2)
N2 C1 C5 C6 60.95(17)
C2 C1 C5 C6 -64.67(17)
N2 C1 C5 C12 -169.11(14)
C2 C1 C5 C12 65.26(17)
C12 C5 C6 C7 -44.4(2)
C1 C5 C6 C7 84.35(18)
C12 C5 C6 C11 138.32(15)
C1 C5 C6 C11 -92.93(17)
C11 C6 C7 C8 0.6(2)
C5 C6 C7 C8 -176.72(15)
C6 C7 C8 C9 0.1(3)
C7 C8 C9 C10 -0.5(3)
C8 C9 C10 C11 0.2(3)
C9 C10 C11 C6 0.5(3)
C7 C6 C11 C10 -0.9(2)
C5 C6 C11 C10 176.48(15)
C6 C5 C12 C13 178.96(15)
C1 C5 C12 C13 52.03(19)
C6 C5 C12 P1 -61.75(16)
C1 C5 C12 P1 171.31(12)
O1 P1 C12 C13 63.23(15)
O2 P1 C12 C13 -168.09(13)
O3 P1 C12 C13 -60.61(15)
O1 P1 C12 C5 -59.26(14)
O2 P1 C12 C5 69.42(13)
O3 P1 C12 C5 176.90(12)
P1 O2 C14 C15 -125.7(3)
C16' O3 C16 C17 46.8(6)
P1 O3 C16 C17 153.1(3)
C16 O3 C16' C17 -48.2(7)
P1 O3 C16' C17 -159.8(5)
O3 C16 C17 C16' -43.7(7)
O3 C16' C17 C16 50.0(7)
C2 O4 C18 C19 179.86(17)
N1 C3 C20 C22 60.6(2)
C4 C3 C20 C22 -173.49(18)
N1 C3 C20 C21 -63.5(2)
C4 C3 C20 C21 62.5(2)
C4 O5 C23 C24 -176.90(19)
